data_4070761
loop_
_publ_author_name
'Heiden, Zachariah M.'
'Gorecki, Bradford J.'
'Rauchfuss, Thomas B.'

_publ_contact_author
; 
Zachariah M. Heiden 
University of Illinois 
School of Chemical Sciences, Box 80-6 
600 South Mathews Avenue 
Urbana, Illinois  61801 
USA 

Thomas B. Rauchfuss 
University of Illinois 
School of Chemical Sciences 
600 South Mathews Avenue 
Urbana, Illinois  61801 
USA 

Scott R. Wilson 
University of Illinois 
School of Chemical Sciences, Box 59-1 
505 South Mathews Avenue 
Urbana, Illinois  61801 
USA 
;
_publ_section_title
;
 Lewis Base Adducts Derived from Transfer Hydrogenation Catalysts: Scope
 and Selectivity
;
_journal_issue 7
_journal_name_full Organometallics
_journal_page_first 1542
_journal_paper_doi 10.1021/om700996m
_journal_volume 27
_journal_year 2008
_chemical_formula_moiety 'C33 H39 Ir N3 O2 S, F6 P'
_chemical_formula_sum 'C33 H39 F6 Ir N3 O2 P S'
_chemical_formula_weight 878.90
_chemical_name_systematic
; 
? 
;
_space_group_IT_number 2
_symmetry_cell_setting triclinic
_symmetry_space_group_name_Hall '-P 1'
_symmetry_space_group_name_H-M 'P -1'
_atom_sites_solution_hydrogens geom
_atom_sites_solution_primary direct
_atom_sites_solution_secondary difmap
_audit_creation_method SHELXL-97
_audit_update_record
; 
2006-06-07   text and data added, zmh 
;
_cell_angle_alpha 72.085(2)
_cell_angle_beta 77.220(2)
_cell_angle_gamma 66.401(2)
_cell_formula_units_Z 2
_cell_length_a 10.3630(4)
_cell_length_b 11.7165(5)
_cell_length_c 16.5434(7)
_cell_measurement_reflns_used 7379
_cell_measurement_temperature 153(2)
_cell_measurement_theta_max 28.50
_cell_measurement_theta_min 2.34
_cell_volume 1740.32(13)
_computing_cell_refinement 'SAINT V6.22 (Bruker, 2001)'
_computing_data_collection 'APEX2 V1.0-27 (Bruker, 2004)'
_computing_data_reduction 'SAINT V6.22 (Bruker, 2001)'
_computing_molecular_graphics 'SHELXTL V6.12 (Bruker, 2001)'
_computing_publication_material 'XCIF (Bruker, 2001)'
_computing_structure_refinement 'SHELXTL V6.12 (Bruker, 2001)'
_computing_structure_solution 'SHELXTL V6.12 (Bruker, 2001)'
_diffrn_ambient_temperature 153(2)
_diffrn_measured_fraction_theta_full 0.995
_diffrn_measured_fraction_theta_max 0.995
_diffrn_measurement_device 'Bruker Kappa/ApexII CCD'
_diffrn_measurement_method 'profile data from \f and \w scans'
_diffrn_radiation_monochromator graphite
_diffrn_radiation_source 'fine-focus sealed tube'
_diffrn_radiation_type MoK\a
_diffrn_radiation_wavelength 0.71073
_diffrn_radiation_wavelength_id ga79ias
_diffrn_reflns_av_R_equivalents 0.0391
_diffrn_reflns_av_sigmaI/netI 0.0405
_diffrn_reflns_limit_h_max 14
_diffrn_reflns_limit_h_min -14
_diffrn_reflns_limit_k_max 16
_diffrn_reflns_limit_k_min -16
_diffrn_reflns_limit_l_max 23
_diffrn_reflns_limit_l_min -23
_diffrn_reflns_number 45809
_diffrn_reflns_theta_full 30.89
_diffrn_reflns_theta_max 30.89
_diffrn_reflns_theta_min 2.07
_exptl_absorpt_coefficient_mu 4.008
_exptl_absorpt_correction_T_max 0.8340
_exptl_absorpt_correction_T_min 0.4147
_exptl_absorpt_correction_type integration
_exptl_absorpt_process_details 'SHELXTL/XPREP (Bruker, 2001)'
_exptl_crystal_colour colourless
_exptl_crystal_density_diffrn 1.677
_exptl_crystal_density_method 'not measured'
_exptl_crystal_description columnar
_exptl_crystal_F_000 872
_exptl_crystal_id ga79ias
_exptl_crystal_preparation
; 
The data crystal was mounted using oil (Parantone-N, Exxon) to a 
0.3 mm cryo-loop (Hampton Research) with the (0 0 1) scattering planes
roughly normal to the spindle axis. 
;
_exptl_crystal_size_max 0.34
_exptl_crystal_size_mid 0.11
_exptl_crystal_size_min 0.04
_refine_diff_density_max 1.293
_refine_diff_density_min -1.514
_refine_diff_density_rms 0.106
_refine_ls_extinction_method none
_refine_ls_goodness_of_fit_ref 1.032
_refine_ls_hydrogen_treatment mixed
_refine_ls_matrix_type full
_refine_ls_number_parameters 638
_refine_ls_number_reflns 10915
_refine_ls_number_restraints 966
_refine_ls_restrained_S_all 1.056
_refine_ls_R_factor_all 0.0390
_refine_ls_R_factor_gt 0.0289
_refine_ls_shift/su_max 0.015
_refine_ls_shift/su_mean 0.001
_refine_ls_structure_factor_coef Fsqd
_refine_ls_weighting_details 'calc w=1/[\s^2^(Fo^2^)+(0.0208P)^2^+0.9022P] where P=(Fo^2^+2Fc^2^)/3'
_refine_ls_weighting_scheme calc
_refine_ls_wR_factor_gt 0.0534
_refine_ls_wR_factor_ref 0.0570
_reflns_number_gt 9351
_reflns_number_total 10915
_reflns_threshold_expression >2sigma(I)
_cod_data_source_file om700996m-file003.cif
_cod_data_source_block ga79ias
_cod_depositor_comments
;
The following automatic conversions were performed:

'_symmetry_cell_setting' value 'Triclinic' changed to 'triclinic'
according to /home/saulius/struct/CIF-dictionaries/cif_core.dic
dictionary named 'cif_core.dic' version 2.4.1 from 2010-06-29.

Automatic conversion script
Id: cif_fix_values 1715 2011-07-08 13:25:40Z adriana 
;
_cod_original_cell_volume 1740.32(12)
_cod_original_sg_symbol_Hall '-P 1 '
_cod_original_sg_symbol_H-M 'P -1  '
_cod_database_code 4070761

loop_
_symmetry_equiv_pos_as_xyz
'x, y, z'
'-x, -y, -z'

loop_
_atom_site_label
_atom_site_type_symbol
_atom_site_fract_x
_atom_site_fract_y
_atom_site_fract_z
_atom_site_U_iso_or_equiv
_atom_site_adp_type
_atom_site_occupancy
_atom_site_symmetry_multiplicity
_atom_site_calc_flag
_atom_site_refinement_flags
_atom_site_disorder_assembly
_atom_site_disorder_group
C1 C 0.4604(3) 0.1642(3) 0.32443(17) 0.0307(6) Uani 1 1 d . . .
C2 C 0.5463(3) 0.0831(3) 0.38815(18) 0.0384(7) Uani 1 1 d . . .
H2 H 0.5466 -0.0017 0.4123 0.046 Uiso 1 1 calc R . .
C3 C 0.6322(4) 0.1254(4) 0.4170(2) 0.0486(8) Uani 1 1 d . . .
H3 H 0.6907 0.0697 0.4606 0.058 Uiso 1 1 calc R . .
C4 C 0.6313(3) 0.2491(4) 0.3813(2) 0.0514(9) Uani 1 1 d . . .
H4 H 0.6905 0.2781 0.4000 0.062 Uiso 1 1 calc R . .
C5 C 0.5452(3) 0.3302(3) 0.3191(2) 0.0472(8) Uani 1 1 d . . .
H5 H 0.5443 0.4153 0.2954 0.057 Uiso 1 1 calc R . .
C6 C 0.4590(3) 0.2885(3) 0.2904(2) 0.0388(7) Uani 1 1 d . . .
H6 H 0.3994 0.3452 0.2475 0.047 Uiso 1 1 calc R . .
C7 C 0.3710(3) 0.1149(3) 0.29204(17) 0.0274(5) Uani 1 1 d . . .
H7 H 0.3622 0.0362 0.3350 0.033 Uiso 1 1 calc R . .
C8 C 0.4458(3) 0.0790(3) 0.20728(18) 0.0303(6) Uani 1 1 d . . .
H8 H 0.4579 0.1577 0.1660 0.036 Uiso 1 1 calc R . .
C9 C 0.5907(3) -0.0248(3) 0.21476(19) 0.0356(7) Uani 1 1 d . . .
C10 C 0.7093(3) 0.0081(4) 0.1802(3) 0.0603(11) Uani 1 1 d . . .
H10 H 0.6983 0.0945 0.1510 0.072 Uiso 1 1 calc R . .
C11 C 0.8441(4) -0.0843(4) 0.1879(3) 0.0737(14) Uani 1 1 d . . .
H11 H 0.9247 -0.0607 0.1639 0.088 Uiso 1 1 calc R . .
C12 C 0.8621(3) -0.2099(4) 0.2299(3) 0.0642(12) Uani 1 1 d . . .
H12 H 0.9546 -0.2727 0.2358 0.077 Uiso 1 1 calc R . .
C13 C 0.7450(3) -0.2439(4) 0.2634(2) 0.0492(9) Uani 1 1 d . . .
H13 H 0.7568 -0.3307 0.2918 0.059 Uiso 1 1 calc R . .
C14 C 0.6090(3) -0.1515(3) 0.25593(18) 0.0397(7) Uani 1 1 d . . .
H14 H 0.5287 -0.1757 0.2792 0.048 Uiso 1 1 calc R . .
C15 C 0.0374(7) 0.2676(9) 0.0622(6) 0.0336(13) Uani 0.580(10) 1 d PDU A 1
C16 C 0.1792(8) 0.2650(11) 0.0327(8) 0.0322(16) Uani 0.580(10) 1 d PDU A 1
C17 C 0.2048(7) 0.3503(7) 0.0688(4) 0.0337(14) Uani 0.580(10) 1 d PDU A 1
C18 C 0.0743(7) 0.4090(6) 0.1178(4) 0.0374(14) Uani 0.580(10) 1 d PDU A 1
C19 C -0.0280(6) 0.3575(7) 0.1158(4) 0.0355(15) Uani 0.580(10) 1 d PDU A 1
C20 C -0.0328(8) 0.1953(9) 0.0375(6) 0.0440(17) Uani 0.580(10) 1 d PDU A 1
H20A H -0.0786 0.2474 -0.0144 0.066 Uiso 0.580(10) 1 calc PR A 1
H20B H -0.1041 0.1768 0.0840 0.066 Uiso 0.580(10) 1 calc PR A 1
H20C H 0.0386 0.1145 0.0267 0.066 Uiso 0.580(10) 1 calc PR A 1
C21 C 0.2863(9) 0.1796(8) -0.0216(5) 0.0367(18) Uani 0.580(10) 1 d PDU A 1
H21A H 0.2704 0.0984 -0.0079 0.055 Uiso 0.580(10) 1 calc PR A 1
H21B H 0.3820 0.1624 -0.0100 0.055 Uiso 0.580(10) 1 calc PR A 1
H21C H 0.2763 0.2224 -0.0821 0.055 Uiso 0.580(10) 1 calc PR A 1
C22 C 0.3357(9) 0.3849(8) 0.0502(4) 0.0438(16) Uani 0.580(10) 1 d PDU A 1
H22A H 0.3229 0.4625 0.0034 0.066 Uiso 0.580(10) 1 calc PR A 1
H22B H 0.4179 0.3139 0.0338 0.066 Uiso 0.580(10) 1 calc PR A 1
H22C H 0.3513 0.4007 0.1015 0.066 Uiso 0.580(10) 1 calc PR A 1
C23 C 0.0508(10) 0.5103(6) 0.1625(4) 0.0532(19) Uani 0.580(10) 1 d PDU A 1
H23A H 0.0222 0.5950 0.1223 0.080 Uiso 0.580(10) 1 calc PR A 1
H23B H 0.1388 0.4943 0.1841 0.080 Uiso 0.580(10) 1 calc PR A 1
H23C H -0.0239 0.5079 0.2104 0.080 Uiso 0.580(10) 1 calc PR A 1
C24 C -0.1761(6) 0.3920(9) 0.1608(4) 0.054(2) Uani 0.580(10) 1 d PDU A 1
H24A H -0.1738 0.3896 0.2202 0.081 Uiso 0.580(10) 1 calc PR A 1
H24B H -0.2171 0.3302 0.1598 0.081 Uiso 0.580(10) 1 calc PR A 1
H24C H -0.2341 0.4785 0.1318 0.081 Uiso 0.580(10) 1 calc PR A 1
C25 C 0.1563(7) 0.3075(5) 0.4180(4) 0.0315(14) Uani 0.570(9) 1 d PGDU A 1
C26 C 0.1047(5) 0.4409(5) 0.3931(4) 0.0447(15) Uani 0.570(9) 1 d PGU A 1
H26 H 0.0414 0.4846 0.3505 0.054 Uiso 0.570(9) 1 calc PR A 1
C27 C 0.1458(5) 0.5105(4) 0.4305(4) 0.0504(15) Uani 0.570(9) 1 d PGU A 1
H27 H 0.1105 0.6017 0.4134 0.060 Uiso 0.570(9) 1 calc PR A 1
C28 C 0.2385(5) 0.4466(6) 0.4927(4) 0.0408(14) Uani 0.570(9) 1 d PGU A 1
C29 C 0.2901(6) 0.3132(6) 0.5176(3) 0.0383(14) Uani 0.570(9) 1 d PGU A 1
H29 H 0.3534 0.2695 0.5602 0.046 Uiso 0.570(9) 1 calc PR A 1
C30 C 0.2490(7) 0.2436(4) 0.4803(4) 0.0306(13) Uani 0.570(9) 1 d PGU A 1
H30 H 0.2843 0.1524 0.4973 0.037 Uiso 0.570(9) 1 calc PR A 1
C31 C 0.2860(13) 0.5251(10) 0.5312(7) 0.065(3) Uani 0.570(9) 1 d PU A 1
H31A H 0.3630 0.4671 0.5661 0.098 Uiso 0.570(9) 1 calc PR A 1
H31B H 0.2059 0.5722 0.5669 0.098 Uiso 0.570(9) 1 calc PR A 1
H31C H 0.3195 0.5861 0.4850 0.098 Uiso 0.570(9) 1 calc PR A 1
C32 C 0.0330(3) -0.0009(3) 0.30406(18) 0.0395(7) Uani 1 1 d . . .
C33 C -0.0114(6) -0.0936(4) 0.3740(3) 0.0882(17) Uani 1 1 d . . .
H33A H -0.1013 -0.0934 0.3641 0.106 Uiso 1 1 calc R . .
H33B H -0.0238 -0.0703 0.4280 0.106 Uiso 1 1 calc R . .
H33C H 0.0611 -0.1795 0.3769 0.106 Uiso 1 1 calc R . .
Ir1 Ir 0.151217(11) 0.201311(10) 0.166823(6) 0.02548(3) Uani 1 1 d . . .
N1 N 0.2263(2) 0.2095(2) 0.27519(13) 0.0264(4) Uani 1 1 d . A .
N2 N 0.3464(2) 0.0456(2) 0.17426(16) 0.0297(5) Uani 1 1 d . A .
H2A H 0.383(3) 0.027(3) 0.124(2) 0.036 Uiso 1 1 d . . .
H2B H 0.340(3) -0.028(3) 0.2052(19) 0.036 Uiso 1 1 d . . .
N3 N 0.0692(2) 0.0709(2) 0.25143(13) 0.0275(5) Uani 1 1 d . A .
O1 O 0.1344(2) 0.10203(19) 0.42248(11) 0.0355(4) Uani 1 1 d . A .
O2 O -0.02424(19) 0.29755(19) 0.33424(11) 0.0341(4) Uani 1 1 d . A .
S1 S 0.11514(7) 0.22424(7) 0.36078(4) 0.02816(14) Uani 1 1 d D . .
P1 P 0.3320(4) 0.7282(4) 0.1561(3) 0.0472(8) Uani 0.526(6) 1 d PDU B 1
F1 F 0.3287(7) 0.7847(6) 0.2340(3) 0.0572(14) Uani 0.526(6) 1 d PDU B 1
F2 F 0.3390(6) 0.6717(6) 0.0788(4) 0.0757(15) Uani 0.526(6) 1 d PDU B 1
F3 F 0.3673(7) 0.8471(5) 0.0895(4) 0.0573(15) Uani 0.526(6) 1 d PDU B 1
F4 F 0.2975(6) 0.6111(5) 0.2222(4) 0.0881(18) Uani 0.526(6) 1 d PDU B 1
F5 F 0.4975(5) 0.6513(6) 0.1602(5) 0.0776(17) Uani 0.526(6) 1 d PDU B 1
F6 F 0.1699(4) 0.8079(6) 0.1502(4) 0.0820(16) Uani 0.526(6) 1 d PDU B 1
P2 P 0.3220(5) 0.7489(5) 0.1296(3) 0.0483(9) Uani 0.474(6) 1 d PDU B 2
F7 F 0.2892(8) 0.7898(7) 0.2188(4) 0.0665(17) Uani 0.474(6) 1 d PDU B 2
F8 F 0.3529(7) 0.7167(6) 0.0388(4) 0.0665(16) Uani 0.474(6) 1 d PDU B 2
F9 F 0.4027(7) 0.8495(6) 0.0888(5) 0.0563(15) Uani 0.474(6) 1 d PDU B 2
F10 F 0.2394(6) 0.6543(6) 0.1694(5) 0.0792(15) Uani 0.474(6) 1 d PDU B 2
F11 F 0.4646(6) 0.6408(7) 0.1576(5) 0.083(2) Uani 0.474(6) 1 d PDU B 2
F12 F 0.1784(5) 0.8626(6) 0.1008(5) 0.0844(19) Uani 0.474(6) 1 d PDU B 2
C34 C 0.0321(10) 0.2421(13) 0.0550(9) 0.0293(15) Uani 0.420(10) 1 d PDU A 2
C35 C 0.1615(11) 0.2669(16) 0.0251(11) 0.0280(16) Uani 0.420(10) 1 d PDU A 2
C36 C 0.1588(9) 0.3633(8) 0.0631(6) 0.0311(16) Uani 0.420(10) 1 d PDU A 2
C37 C 0.0226(9) 0.4022(7) 0.1123(5) 0.0337(18) Uani 0.420(10) 1 d PDU A 2
C38 C -0.0534(8) 0.3245(10) 0.1111(7) 0.0368(18) Uani 0.420(10) 1 d PDU A 2
C39 C -0.0078(12) 0.1491(12) 0.0296(9) 0.044(2) Uani 0.420(10) 1 d PDU A 2
H39A H -0.0372 0.1864 -0.0281 0.066 Uiso 0.420(10) 1 calc PR A 2
H39B H -0.0863 0.1313 0.0700 0.066 Uiso 0.420(10) 1 calc PR A 2
H39C H 0.0739 0.0689 0.0304 0.066 Uiso 0.420(10) 1 calc PR A 2
C40 C 0.2775(12) 0.2067(11) -0.0379(7) 0.037(2) Uani 0.420(10) 1 d PDU A 2
H40A H 0.2703 0.1267 -0.0398 0.055 Uiso 0.420(10) 1 calc PR A 2
H40B H 0.3697 0.1880 -0.0205 0.055 Uiso 0.420(10) 1 calc PR A 2
H40C H 0.2683 0.2661 -0.0948 0.055 Uiso 0.420(10) 1 calc PR A 2
C41 C 0.2709(11) 0.4214(10) 0.0473(6) 0.044(2) Uani 0.420(10) 1 d PDU A 2
H41A H 0.2386 0.5080 0.0097 0.065 Uiso 0.420(10) 1 calc PR A 2
H41B H 0.3588 0.3678 0.0202 0.065 Uiso 0.420(10) 1 calc PR A 2
H41C H 0.2881 0.4262 0.1019 0.065 Uiso 0.420(10) 1 calc PR A 2
C42 C -0.0302(14) 0.5091(7) 0.1569(6) 0.057(2) Uani 0.420(10) 1 d PDU A 2
H42A H -0.0745 0.5909 0.1168 0.085 Uiso 0.420(10) 1 calc PR A 2
H42B H 0.0495 0.5126 0.1775 0.085 Uiso 0.420(10) 1 calc PR A 2
H42C H -0.1000 0.4935 0.2055 0.085 Uiso 0.420(10) 1 calc PR A 2
C43 C -0.1991(9) 0.3349(12) 0.1559(8) 0.062(3) Uani 0.420(10) 1 d PDU A 2
H43A H -0.2172 0.3722 0.2047 0.093 Uiso 0.420(10) 1 calc PR A 2
H43B H -0.2054 0.2492 0.1763 0.093 Uiso 0.420(10) 1 calc PR A 2
H43C H -0.2698 0.3900 0.1161 0.093 Uiso 0.420(10) 1 calc PR A 2
C44 C 0.1539(9) 0.3326(7) 0.3993(5) 0.0306(17) Uani 0.430(9) 1 d PGDU A 2
C45 C 0.1218(8) 0.4611(7) 0.3561(5) 0.0438(18) Uani 0.430(9) 1 d PGU A 2
H45 H 0.0732 0.4945 0.3067 0.053 Uiso 0.430(9) 1 calc PR A 2
C46 C 0.1606(8) 0.5409(5) 0.3852(6) 0.0494(19) Uani 0.430(9) 1 d PGU A 2
H46 H 0.1386 0.6288 0.3557 0.059 Uiso 0.430(9) 1 calc PR A 2
C47 C 0.2316(7) 0.4921(7) 0.4576(5) 0.0434(18) Uani 0.430(9) 1 d PGU A 2
C48 C 0.2638(8) 0.3636(8) 0.5008(4) 0.0369(17) Uani 0.430(9) 1 d PGU A 2
H48 H 0.3123 0.3302 0.5502 0.044 Uiso 0.430(9) 1 calc PR A 2
C49 C 0.2249(10) 0.2838(6) 0.4716(5) 0.0357(17) Uani 0.430(9) 1 d PGU A 2
H49 H 0.2469 0.1959 0.5012 0.043 Uiso 0.430(9) 1 calc PR A 2
C50 C 0.2749(17) 0.5798(14) 0.4887(9) 0.067(3) Uani 0.430(9) 1 d PU A 2
H50A H 0.2879 0.6493 0.4403 0.100 Uiso 0.430(9) 1 calc PR A 2
H50B H 0.3639 0.5301 0.5143 0.100 Uiso 0.430(9) 1 calc PR A 2
H50C H 0.2006 0.6165 0.5316 0.100 Uiso 0.430(9) 1 calc PR A 2

loop_
_atom_site_aniso_label
_atom_site_aniso_U_11
_atom_site_aniso_U_22
_atom_site_aniso_U_33
_atom_site_aniso_U_23
_atom_site_aniso_U_13
_atom_site_aniso_U_12
C1 0.0212(13) 0.0374(16) 0.0399(14) -0.0249(12) 0.0061(10) -0.0107(12)
C2 0.0393(17) 0.0495(19) 0.0368(14) -0.0235(14) 0.0008(12) -0.0194(15)
C3 0.0455(19) 0.067(2) 0.0468(17) -0.0292(17) -0.0068(14) -0.0222(18)
C4 0.0371(18) 0.077(3) 0.065(2) -0.047(2) 0.0069(16) -0.0296(18)
C5 0.0378(18) 0.050(2) 0.069(2) -0.0366(18) 0.0101(16) -0.0237(16)
C6 0.0296(15) 0.0371(17) 0.0563(18) -0.0249(14) 0.0032(13) -0.0127(13)
C7 0.0212(12) 0.0275(14) 0.0363(13) -0.0162(11) 0.0025(10) -0.0084(11)
C8 0.0235(13) 0.0319(15) 0.0414(14) -0.0218(12) 0.0015(11) -0.0091(11)
C9 0.0218(13) 0.0427(18) 0.0508(16) -0.0343(14) -0.0018(12) -0.0046(12)
C10 0.0266(16) 0.056(2) 0.117(3) -0.057(2) 0.0061(18) -0.0145(16)
C11 0.0218(16) 0.074(3) 0.150(4) -0.081(3) 0.006(2) -0.0112(18)
C12 0.0267(17) 0.072(3) 0.110(3) -0.072(3) -0.0148(18) 0.0065(17)
C13 0.0403(18) 0.053(2) 0.0498(18) -0.0314(16) -0.0110(14) 0.0054(16)
C14 0.0285(15) 0.049(2) 0.0388(15) -0.0235(14) -0.0029(12) -0.0019(14)
C15 0.035(2) 0.040(4) 0.020(2) 0.004(2) -0.0110(19) -0.012(2)
C16 0.032(3) 0.040(3) 0.018(3) -0.001(2) -0.002(2) -0.011(2)
C17 0.043(3) 0.034(3) 0.021(2) -0.0018(19) 0.001(2) -0.016(2)
C18 0.047(3) 0.028(2) 0.023(2) 0.0042(17) -0.010(2) -0.004(2)
C19 0.031(3) 0.035(4) 0.020(2) 0.005(2) -0.003(2) 0.000(2)
C20 0.041(3) 0.050(4) 0.036(3) -0.002(3) -0.014(2) -0.013(3)
C21 0.043(3) 0.043(4) 0.013(3) 0.001(3) 0.000(2) -0.012(3)
C22 0.055(4) 0.044(4) 0.036(3) 0.002(3) -0.002(3) -0.032(3)
C23 0.077(5) 0.022(3) 0.039(3) -0.006(2) -0.001(3) -0.001(3)
C24 0.035(3) 0.062(5) 0.032(2) 0.003(3) -0.003(2) 0.006(3)
C25 0.026(3) 0.034(3) 0.035(3) -0.019(2) 0.007(2) -0.008(2)
C26 0.044(3) 0.040(3) 0.048(3) -0.022(3) -0.003(3) -0.006(2)
C27 0.055(3) 0.034(3) 0.061(4) -0.024(3) 0.000(3) -0.009(2)
C28 0.039(3) 0.039(3) 0.048(3) -0.027(3) 0.007(2) -0.012(3)
C29 0.034(3) 0.042(3) 0.042(3) -0.025(3) 0.007(2) -0.011(3)
C30 0.028(3) 0.035(3) 0.033(2) -0.020(2) 0.0049(19) -0.011(3)
C31 0.059(4) 0.071(7) 0.091(7) -0.057(5) 0.016(5) -0.034(6)
C32 0.0518(19) 0.0428(18) 0.0339(14) -0.0182(13) 0.0087(13) -0.0274(16)
C33 0.158(5) 0.068(3) 0.058(2) -0.026(2) 0.047(3) -0.082(3)
Ir1 0.02552(5) 0.02372(6) 0.02000(5) -0.00367(3) 0.00162(3) -0.00495(4)
N1 0.0205(10) 0.0289(12) 0.0307(10) -0.0149(9) 0.0031(8) -0.0074(9)
N2 0.0241(11) 0.0286(13) 0.0393(12) -0.0176(10) -0.0029(9) -0.0060(10)
N3 0.0285(12) 0.0349(13) 0.0227(10) -0.0079(9) -0.0019(8) -0.0148(10)
O1 0.0404(12) 0.0400(12) 0.0246(9) -0.0086(8) -0.0019(8) -0.0132(10)
O2 0.0225(9) 0.0430(12) 0.0327(9) -0.0162(9) 0.0013(7) -0.0049(9)
S1 0.0230(3) 0.0339(4) 0.0285(3) -0.0158(3) 0.0013(2) -0.0073(3)
P1 0.0304(12) 0.0371(13) 0.084(2) -0.0319(13) 0.0090(13) -0.0174(10)
F1 0.061(3) 0.056(3) 0.062(3) -0.019(2) -0.001(2) -0.028(2)
F2 0.084(3) 0.068(3) 0.099(3) -0.049(3) 0.005(3) -0.038(2)
F3 0.059(3) 0.056(3) 0.067(3) -0.019(2) -0.006(2) -0.029(2)
F4 0.099(4) 0.065(3) 0.112(4) -0.008(3) 0.005(3) -0.059(3)
F5 0.035(2) 0.065(3) 0.120(4) -0.025(3) 0.000(3) -0.008(2)
F6 0.030(2) 0.097(4) 0.108(4) -0.035(3) 0.001(2) -0.009(2)
P2 0.0271(12) 0.0534(19) 0.077(2) -0.0395(15) 0.0072(13) -0.0162(12)
F7 0.071(4) 0.068(3) 0.075(3) -0.039(3) 0.019(3) -0.037(3)
F8 0.072(3) 0.068(4) 0.076(3) -0.038(3) -0.003(3) -0.029(3)
F9 0.041(3) 0.074(3) 0.077(3) -0.049(3) 0.018(2) -0.035(2)
F10 0.071(3) 0.070(3) 0.116(4) -0.031(3) 0.007(3) -0.048(2)
F11 0.048(3) 0.074(3) 0.104(4) -0.025(3) -0.015(3) 0.008(3)
F12 0.033(2) 0.072(4) 0.121(5) -0.019(3) 0.000(3) 0.000(2)
C34 0.033(3) 0.037(4) 0.021(3) -0.004(3) -0.010(2) -0.014(3)
C35 0.036(3) 0.034(3) 0.015(3) -0.007(2) -0.005(3) -0.012(3)
C36 0.039(3) 0.029(3) 0.024(3) 0.005(2) -0.013(3) -0.014(3)
C37 0.043(4) 0.026(3) 0.019(2) -0.003(2) -0.012(3) 0.003(3)
C38 0.030(3) 0.042(4) 0.026(3) 0.001(3) -0.008(2) -0.005(3)
C39 0.051(5) 0.048(6) 0.043(4) -0.007(4) -0.021(4) -0.022(4)
C40 0.044(4) 0.043(4) 0.012(4) -0.002(4) 0.000(3) -0.010(3)
C41 0.052(4) 0.042(4) 0.038(3) 0.006(3) -0.019(4) -0.024(4)
C42 0.079(5) 0.030(3) 0.036(3) -0.006(3) -0.013(4) 0.007(4)
C43 0.027(4) 0.062(6) 0.054(4) 0.008(5) 0.005(3) 0.005(4)
C44 0.026(3) 0.037(3) 0.035(3) -0.023(3) 0.002(3) -0.010(3)
C45 0.051(4) 0.033(3) 0.048(4) -0.025(3) -0.010(3) -0.003(3)
C46 0.057(4) 0.035(3) 0.057(4) -0.026(3) -0.008(3) -0.006(3)
C47 0.041(3) 0.041(4) 0.054(4) -0.032(3) -0.001(3) -0.008(3)
C48 0.029(3) 0.045(4) 0.039(3) -0.028(3) -0.003(2) -0.003(3)
C49 0.029(3) 0.041(4) 0.036(3) -0.024(3) 0.004(3) -0.004(3)
C50 0.060(5) 0.073(8) 0.094(9) -0.058(6) 0.000(7) -0.027(7)

loop_
_atom_type_symbol
_atom_type_description
_atom_type_scat_dispersion_real
_atom_type_scat_dispersion_imag
_atom_type_scat_source
C C 0.0033 0.0016 'International Tables Vol C Tables 4.2.6.8 and 6.1.1.4'
H H 0.0000 0.0000 'International Tables Vol C Tables 4.2.6.8 and 6.1.1.4'
F F 0.0171 0.0103 'International Tables Vol C Tables 4.2.6.8 and 6.1.1.4'
Ir Ir -1.4442 7.9887 'International Tables Vol C Tables 4.2.6.8 and 6.1.1.4'
N N 0.0061 0.0033 'International Tables Vol C Tables 4.2.6.8 and 6.1.1.4'
O O 0.0106 0.0060 'International Tables Vol C Tables 4.2.6.8 and 6.1.1.4'
P P 0.1023 0.0942 'International Tables Vol C Tables 4.2.6.8 and 6.1.1.4'
S S 0.1246 0.1234 'International Tables Vol C Tables 4.2.6.8 and 6.1.1.4'

loop_
_exptl_crystal_face_index_h
_exptl_crystal_face_index_k
_exptl_crystal_face_index_l
_exptl_crystal_face_perp_dist
0.00 0.00 -1.00 0.0200
0.00 0.00 1.00 0.0200
1.00 1.00 0.00 0.1200
-1.00 -1.00 0.00 0.1200
-1.00 -1.00 -1.00 0.1200
1.00 1.00 1.00 0.1200
0.00 1.00 0.00 0.0500
0.00 -1.00 0.00 0.0500

loop_
_geom_angle_atom_site_label_1
_geom_angle_atom_site_label_2
_geom_angle_atom_site_label_3
_geom_angle
C6 C1 C2 119.3(3)
C6 C1 C7 121.0(3)
C2 C1 C7 119.7(3)
C1 C2 C3 120.5(3)
C1 C2 H2 119.7
C3 C2 H2 119.7
C4 C3 C2 119.4(3)
C4 C3 H3 120.3
C2 C3 H3 120.3
C5 C4 C3 120.3(3)
C5 C4 H4 119.9
C3 C4 H4 119.9
C4 C5 C6 120.5(3)
C4 C5 H5 119.8
C6 C5 H5 119.8
C1 C6 C5 120.0(3)
C1 C6 H6 120.0
C5 C6 H6 120.0
N1 C7 C1 114.4(2)
N1 C7 C8 106.9(2)
C1 C7 C8 109.2(2)
N1 C7 H7 108.8
C1 C7 H7 108.8
C8 C7 H7 108.8
N2 C8 C9 113.4(2)
N2 C8 C7 106.5(2)
C9 C8 C7 113.8(2)
N2 C8 H8 107.6
C9 C8 H8 107.6
C7 C8 H8 107.6
C14 C9 C10 118.9(3)
C14 C9 C8 122.1(3)
C10 C9 C8 119.0(3)
C9 C10 C11 120.4(4)
C9 C10 H10 119.8
C11 C10 H10 119.8
C12 C11 C10 120.5(4)
C12 C11 H11 119.7
C10 C11 H11 119.7
C13 C12 C11 119.5(3)
C13 C12 H12 120.3
C11 C12 H12 120.3
C12 C13 C14 120.3(4)
C12 C13 H13 119.8
C14 C13 H13 119.8
C9 C14 C13 120.3(3)
C9 C14 H14 119.9
C13 C14 H14 119.9
C16 C15 C19 107.9(4)
C16 C15 C20 125.8(4)
C19 C15 C20 126.2(5)
C16 C15 Ir1 70.9(6)
C19 C15 Ir1 71.7(4)
C20 C15 Ir1 125.6(7)
C15 C16 C17 108.8(4)
C15 C16 C21 125.2(4)
C17 C16 C21 125.9(4)
C15 C16 Ir1 69.1(6)
C17 C16 Ir1 71.9(5)
C21 C16 Ir1 121.5(8)
C16 C17 C18 106.5(4)
C16 C17 C22 127.0(4)
C18 C17 C22 126.0(4)
C16 C17 Ir1 68.6(6)
C18 C17 Ir1 71.5(3)
C22 C17 Ir1 130.4(5)
C19 C18 C17 109.6(4)
C19 C18 C23 125.9(5)
C17 C18 C23 124.6(5)
C19 C18 Ir1 68.9(3)
C17 C18 Ir1 69.6(3)
C23 C18 Ir1 128.7(4)
C18 C19 C15 107.2(4)
C18 C19 C24 125.8(5)
C15 C19 C24 127.0(5)
C18 C19 Ir1 72.5(4)
C15 C19 Ir1 68.2(5)
C24 C19 Ir1 124.9(5)
C26 C25 C30 120.0
C26 C25 S1 117.9(3)
C30 C25 S1 121.8(3)
C27 C26 C25 120.0
C27 C26 H26 120.0
C25 C26 H26 120.0
C26 C27 C28 120.0
C26 C27 H27 120.0
C28 C27 H27 120.0
C27 C28 C29 120.0
C27 C28 C31 119.1(5)
C29 C28 C31 120.8(5)
C30 C29 C28 120.0
C30 C29 H29 120.0
C28 C29 H29 120.0
C29 C30 C25 120.0
C29 C30 H30 120.0
C25 C30 H30 120.0
N3 C32 C33 178.3(4)
C32 C33 H33A 109.5
C32 C33 H33B 109.5
H33A C33 H33B 109.5
C32 C33 H33C 109.5
H33A C33 H33C 109.5
H33B C33 H33C 109.5
N3 Ir1 C15 104.1(2)
N3 Ir1 C16 134.95(18)
C15 Ir1 C16 40.0(2)
N3 Ir1 N2 84.92(9)
C15 Ir1 N2 122.06(18)
C16 Ir1 N2 94.7(3)
N3 Ir1 C19 104.8(2)
C15 Ir1 C19 40.17(19)
C16 Ir1 C19 66.7(3)
N2 Ir1 C19 160.95(17)
N3 Ir1 C36 158.2(2)
C15 Ir1 C36 56.3(3)
C16 Ir1 C36 36.1(3)
N2 Ir1 C36 113.0(2)
C19 Ir1 C36 54.5(3)
N3 Ir1 N1 86.16(8)
C15 Ir1 N1 157.8(2)
C16 Ir1 N1 137.92(18)
N2 Ir1 N1 77.90(8)
C19 Ir1 N1 118.50(19)
C36 Ir1 N1 109.1(2)
N3 Ir1 C17 170.5(2)
C15 Ir1 C17 67.0(3)
C16 Ir1 C17 39.51(19)
N2 Ir1 C17 102.56(19)
C19 Ir1 C17 66.3(2)
C36 Ir1 C17 12.3(2)
N1 Ir1 C17 101.08(19)
N3 Ir1 C18 135.42(18)
C15 Ir1 C18 65.7(2)
C16 Ir1 C18 65.2(3)
N2 Ir1 C18 138.5(2)
C19 Ir1 C18 38.64(15)
C36 Ir1 C18 32.3(3)
N1 Ir1 C18 93.06(18)
C17 Ir1 C18 38.91(16)
N3 Ir1 C37 123.9(2)
C15 Ir1 C37 53.7(3)
C16 Ir1 C37 64.0(3)
N2 Ir1 C37 151.1(2)
C19 Ir1 C37 22.8(2)
C36 Ir1 C37 38.58(19)
N1 Ir1 C37 104.2(2)
C17 Ir1 C37 48.6(2)
C18 Ir1 C37 15.80(18)
N3 Ir1 C35 130.5(2)
C15 Ir1 C35 34.8(3)
C16 Ir1 C35 5.4(4)
N2 Ir1 C35 97.7(3)
C19 Ir1 C35 63.4(4)
C36 Ir1 C35 38.4(3)
N1 Ir1 C35 142.9(2)
C17 Ir1 C35 43.3(3)
C18 Ir1 C35 65.7(4)
C37 Ir1 C35 62.9(4)
N3 Ir1 C38 93.9(3)
C15 Ir1 C38 32.4(3)
C16 Ir1 C38 67.2(4)
N2 Ir1 C38 153.1(2)
C19 Ir1 C38 14.9(2)
C36 Ir1 C38 64.4(3)
N1 Ir1 C38 129.0(2)
C17 Ir1 C38 76.7(3)
C18 Ir1 C38 53.3(2)
C37 Ir1 C38 37.49(18)
C35 Ir1 C38 62.9(4)
C7 N1 S1 113.90(16)
C7 N1 Ir1 114.21(14)
S1 N1 Ir1 117.19(11)
C8 N2 Ir1 108.23(16)
C8 N2 H2A 110.1(19)
Ir1 N2 H2A 112.1(19)
C8 N2 H2B 111(2)
Ir1 N2 H2B 114(2)
H2A N2 H2B 101(3)
C32 N3 Ir1 172.3(2)
O2 S1 O1 117.18(12)
O2 S1 N1 107.57(11)
O1 S1 N1 111.90(11)
O2 S1 C25 109.3(2)
O1 S1 C25 100.9(2)
N1 S1 C25 109.7(2)
O2 S1 C44 103.7(3)
O1 S1 C44 112.2(3)
N1 S1 C44 103.0(3)
F6 P1 F4 91.0(3)
F6 P1 F2 90.3(3)
F4 P1 F2 90.6(3)
F6 P1 F5 178.1(4)
F4 P1 F5 90.9(3)
F2 P1 F5 89.8(3)
F6 P1 F3 89.1(3)
F4 P1 F3 179.7(4)
F2 P1 F3 89.7(3)
F5 P1 F3 89.0(3)
F6 P1 F1 90.8(3)
F4 P1 F1 89.9(3)
F2 P1 F1 178.7(3)
F5 P1 F1 89.0(3)
F3 P1 F1 89.8(3)
F11 P2 F10 91.5(4)
F11 P2 F8 91.3(3)
F10 P2 F8 92.1(3)
F11 P2 F12 178.2(4)
F10 P2 F12 90.2(3)
F8 P2 F12 89.3(3)
F11 P2 F9 90.0(3)
F10 P2 F9 178.4(4)
F8 P2 F9 88.4(3)
F12 P2 F9 88.3(3)
F11 P2 F7 90.7(3)
F10 P2 F7 90.4(3)
F8 P2 F7 176.8(4)
F12 P2 F7 88.7(3)
F9 P2 F7 89.1(3)
C35 C34 C38 108.1(4)
C35 C34 C39 125.4(5)
C38 C34 C39 126.4(6)
C35 C34 Ir1 69.5(9)
C38 C34 Ir1 70.2(6)
C39 C34 Ir1 127.3(10)
C34 C35 C36 108.6(4)
C34 C35 C40 125.8(5)
C36 C35 C40 125.6(6)
C34 C35 Ir1 73.3(9)
C36 C35 Ir1 67.9(7)
C40 C35 Ir1 126.5(11)
C37 C36 C35 106.6(4)
C37 C36 C41 126.5(5)
C35 C36 C41 126.6(5)
C37 C36 Ir1 72.7(5)
C35 C36 Ir1 73.6(8)
C41 C36 Ir1 123.3(6)
C38 C37 C36 109.5(4)
C38 C37 C42 125.9(6)
C36 C37 C42 124.5(6)
C38 C37 Ir1 72.8(6)
C36 C37 Ir1 68.7(5)
C42 C37 Ir1 125.2(6)
C37 C38 C34 107.0(4)
C37 C38 C43 125.5(6)
C34 C38 C43 127.4(6)
C37 C38 Ir1 69.7(5)
C34 C38 Ir1 72.5(7)
C43 C38 Ir1 125.8(8)
C34 C39 H39A 109.5
C34 C39 H39B 109.5
H39A C39 H39B 109.5
C34 C39 H39C 109.5
H39A C39 H39C 109.5
H39B C39 H39C 109.5
C35 C40 H40A 109.5
C35 C40 H40B 109.5
H40A C40 H40B 109.5
C35 C40 H40C 109.5
H40A C40 H40C 109.5
H40B C40 H40C 109.5
C36 C41 H41A 109.5
C36 C41 H41B 109.5
H41A C41 H41B 109.5
C36 C41 H41C 109.5
H41A C41 H41C 109.5
H41B C41 H41C 109.5
C37 C42 H42A 109.5
C37 C42 H42B 109.5
H42A C42 H42B 109.5
C37 C42 H42C 109.5
H42A C42 H42C 109.5
H42B C42 H42C 109.5
C38 C43 H43A 109.5
C38 C43 H43B 109.5
H43A C43 H43B 109.5
C38 C43 H43C 109.5
H43A C43 H43C 109.5
H43B C43 H43C 109.5
C45 C44 C49 120.0
C45 C44 S1 121.6(4)
C49 C44 S1 118.3(4)
C44 C45 C46 120.0
C44 C45 H45 120.0
C46 C45 H45 120.0
C47 C46 C45 120.0
C47 C46 H46 120.0
C45 C46 H46 120.0
C48 C47 C46 120.0
C48 C47 C50 120.3(6)
C46 C47 C50 119.7(6)
C49 C48 C47 120.0
C49 C48 H48 120.0
C47 C48 H48 120.0
C48 C49 C44 120.0
C48 C49 H49 120.0
C44 C49 H49 120.0
C47 C50 H50A 109.5
C47 C50 H50B 109.5
H50A C50 H50B 109.5
C47 C50 H50C 109.5
H50A C50 H50C 109.5
H50B C50 H50C 109.5

loop_
_geom_bond_atom_site_label_1
_geom_bond_atom_site_label_2
_geom_bond_distance
C1 C6 1.386(4)
C1 C2 1.388(4)
C1 C7 1.522(3)
C2 C3 1.397(4)
C2 H2 0.9500
C3 C4 1.384(5)
C3 H3 0.9500
C4 C5 1.373(5)
C4 H4 0.9500
C5 C6 1.393(4)
C5 H5 0.9500
C6 H6 0.9500
C7 N1 1.490(3)
C7 C8 1.538(3)
C7 H7 1.0000
C8 N2 1.488(3)
C8 C9 1.509(4)
C8 H8 1.0000
C9 C14 1.382(4)
C9 C10 1.386(4)
C10 C11 1.386(5)
C10 H10 0.9500
C11 C12 1.375(6)
C11 H11 0.9500
C12 C13 1.374(5)
C12 H12 0.9500
C13 C14 1.395(4)
C13 H13 0.9500
C14 H14 0.9500
C15 C16 1.434(5)
C15 C19 1.447(5)
C15 C20 1.501(6)
C15 Ir1 2.082(11)
C16 C17 1.439(5)
C16 C21 1.504(5)
C16 Ir1 2.105(13)
C17 C18 1.441(5)
C17 C22 1.509(5)
C17 Ir1 2.150(7)
C18 C19 1.425(5)
C18 C23 1.498(5)
C18 Ir1 2.176(6)
C19 C24 1.502(5)
C19 Ir1 2.129(7)
C20 H20A 0.9800
C20 H20B 0.9800
C20 H20C 0.9800
C21 H21A 0.9800
C21 H21B 0.9800
C21 H21C 0.9800
C22 H22A 0.9800
C22 H22B 0.9800
C22 H22C 0.9800
C23 H23A 0.9800
C23 H23B 0.9800
C23 H23C 0.9800
C24 H24A 0.9800
C24 H24B 0.9800
C24 H24C 0.9800
C25 C26 1.3900
C25 C30 1.3900
C25 S1 1.763(3)
C26 C27 1.3900
C26 H26 0.9500
C27 C28 1.3900
C27 H27 0.9500
C28 C29 1.3900
C28 C31 1.534(9)
C29 C30 1.3900
C29 H29 0.9500
C30 H30 0.9500
C31 H31A 0.9800
C31 H31B 0.9800
C31 H31C 0.9800
C32 N3 1.124(3)
C32 C33 1.457(4)
C33 H33A 0.9800
C33 H33B 0.9800
C33 H33C 0.9800
Ir1 N3 2.053(2)
Ir1 N2 2.110(2)
Ir1 C36 2.147(10)
Ir1 N1 2.148(2)
Ir1 C37 2.201(8)
Ir1 C35 2.223(19)
Ir1 C38 2.242(10)
N1 S1 1.622(2)
N2 H2A 0.89(3)
N2 H2B 0.88(3)
O1 S1 1.447(2)
O2 S1 1.4395(19)
S1 C44 1.788(4)
P1 F6 1.570(4)
P1 F4 1.582(4)
P1 F2 1.588(4)
P1 F5 1.592(4)
P1 F3 1.604(4)
P1 F1 1.609(4)
P2 F11 1.564(5)
P2 F10 1.567(5)
P2 F8 1.595(5)
P2 F12 1.597(5)
P2 F9 1.611(5)
P2 F7 1.614(5)
C34 C35 1.434(6)
C34 C38 1.443(6)
C34 C39 1.502(6)
C35 C36 1.441(6)
C35 C40 1.500(6)
C36 C37 1.437(6)
C36 C41 1.507(6)
C37 C38 1.429(6)
C37 C42 1.501(6)
C38 C43 1.503(6)
C39 H39A 0.9800
C39 H39B 0.9800
C39 H39C 0.9800
C40 H40A 0.9800
C40 H40B 0.9800
C40 H40C 0.9800
C41 H41A 0.9800
C41 H41B 0.9800
C41 H41C 0.9800
C42 H42A 0.9800
C42 H42B 0.9800
C42 H42C 0.9800
C43 H43A 0.9800
C43 H43B 0.9800
C43 H43C 0.9800
C44 C45 1.3900
C44 C49 1.3900
C45 C46 1.3900
C45 H45 0.9500
C46 C47 1.3900
C46 H46 0.9500
C47 C48 1.3900
C47 C50 1.523(12)
C48 C49 1.3900
C48 H48 0.9500
C49 H49 0.9500
C50 H50A 0.9800
C50 H50B 0.9800
C50 H50C 0.9800
